data_1519050
loop_
_publ_author_name
'Srinivasan Natarajan'
'S. Neeraj'
'C.N.R. Rao'

_publ_section_title
;
 Three-dimensional open-framework CoII and ZnII phosphates synthesized via
 the amine phosphate route
;
_journal_name_full 'Solid State Sciences'
_journal_page_first 87
_journal_page_last 98
_journal_volume 2
_journal_year 1998
_chemical_formula_sum 'C6 H17 Co2 N2 O12 P3'
_chemical_formula_weight 519.9
_space_group_IT_number 2
_symmetry_cell_setting triclinic
_symmetry_Int_Tables_number 2
_symmetry_space_group_name_Hall '-P 1'
_symmetry_space_group_name_H-M 'P -1'
_cell_angle_alpha 107.68(1)
_cell_angle_beta 97.93(1)
_cell_angle_gamma 114.91(2)
_cell_formula_units_Z 2
_cell_length_a 9.552(1)
_cell_length_b 9.980(1)
_cell_length_c 10.001(1)
_cell_volume 783.9(2)
_diffrn_ambient_temperature 293
_diffrn_radiation_probe x-ray
_diffrn_radiation_type MoK\a
_diffrn_radiation_wavelength 0.71073
_exptl_absorpt_coefficient_mu 2.490
_exptl_crystal_density_diffrn 2.195
_refine_ls_goodness_of_fit_ref 1.11
_refine_ls_number_parameters 226
_refine_ls_number_reflns 2162
_refine_ls_R_factor_gt 0.04
_refine_ls_wR_factor_gt 0.11
_cod_data_source_file SSS-2000-2-87-98-2.cif
_cod_data_source_block compound-I
_cod_original_cell_volume 783.8(1)
_cod_database_code 1519050

loop_
_symmetry_equiv_pos_site_id
_symmetry_equiv_pos_as_xyz
1 x,y,z
2 -x,-y,-z

loop_
_atom_site_label
_atom_site_type_symbol
_atom_site_thermal_displace_type
_atom_site_fract_x
_atom_site_fract_y
_atom_site_fract_z
_atom_site_occupancy
_atom_site_U_iso_or_equiv
_atom_site_calc_flag
_atom_site_refinement_flags
_atom_site_disorder_assembly
_atom_site_disorder_group
Co1 Co Uiso -0.31440(10) 1.20660(10) 0.15670(10) 1.000 0.0120(10) . . . .
Co2 Co Uiso -0.13620(10) 1.03300(10) 0.61260(10) 1.000 0.0120(10) . . . .
P1 P Uiso 0.17490(10) 1.40070(10) 0.73000(10) 1.000 0.0130(10) . . . .
P2 P Uiso -0.15580(10) 1.02920(10) 0.30630(10) 1.000 0.0140(10) . . . .
P3 P Uiso -0.33690(10) 0.96950(10) 0.83850(10) 1.000 0.0130(10) . . . .
O1 O Uiso -0.3412(4) 1.1094(3) 0.9492(3) 1.000 0.0280(10) . . . .
O2 O Uiso -0.1770(4) 1.1592(3) 0.2757(3) 1.000 0.0260(10) . . . .
O3 O Uiso 0.1710(3) 1.5587(3) 0.7892(3) 1.000 0.0200(10) . . . .
O4 O Uiso -0.4908(3) 0.8108(3) 0.7966(3) 1.000 0.0240(10) . . . .
O5 O Uiso -0.2495(3) 0.9646(3) 0.4038(3) 1.000 0.0240(10) . . . .
O6 O Uiso 0.0065(3) 1.2640(3) 0.6982(3) 1.000 0.0200(10) . . . .
O7 O Uiso -0.3062(3) 0.9996(3) 0.7032(3) 1.000 0.0190(10) . . . .
O8 O Uiso -0.0262(3) 0.9069(3) 0.6258(3) 1.000 0.0180(10) . . . .
O9 O Uiso 0.3043(3) 1.3956(3) 0.8320(3) 1.000 0.0220(10) . . . .
O10 O Uiso 0.2190(4) 1.3844(3) 0.5803(3) 1.000 0.0270(10) . . . .
O11 O Uiso -0.2191(3) 0.8822(3) 0.1513(3) 1.000 0.0210(10) . . . .
O12 O Uiso -0.1869(3) 0.9546(4) 0.9083(3) 1.000 0.0250(10) . . . .
N1 O Uiso -0.8487(4) 0.5199(4) 0.2469(3) 1.000 0.0190(10) . . . .
N2 O Uiso -0.5594(4) 0.5996(4) 0.2703(4) 1.000 0.0210(10) . . . .
C6 O Uiso -0.6599(6) 0.4208(5) 0.1955(6) 1.000 0.0330(10) . . . .
C5 O Uiso -0.8316(6) 0.3717(5) 0.2005(5) 1.000 0.0270(10) . . . .
C4 O Uiso -0.7474(5) 0.6289(5) 0.4042(5) 1.000 0.0270(10) . . . .
C3 O Uiso -0.5746(6) 0.6559(6) 0.4197(5) 1.000 0.0330(10) . . . .
C2 O Uiso -0.6126(5) 0.6753(5) 0.1813(5) 1.000 0.0280(10) . . . .
C1 O Uiso -0.7954(5) 0.6056(5) 0.1488(4) 1.000 0.0220(10) . . . .

loop_
_geom_angle_atom_site_label_1
_geom_angle_atom_site_label_2
_geom_angle_atom_site_label_3
_geom_angle
_geom_angle_site_symmetry_1
_geom_angle_site_symmetry_2
_geom_angle_site_symmetry_3
_geom_angle_publ_flag
O1 Co1 O2 111.69(15) 1_554 . . yes
O2 Co1 O4 117.35(14) . . 2_476 yes
O2 Co1 O3 101.58(13) . . 2_586 yes
O1 Co1 O4 115.25(15) 1_554 . 2_476 yes
O1 Co1 O3 103.30(13) 1_554 . 2_586 yes
O3 Co1 O4 105.36(14) 2_586 . 2_476 yes
O5 Co2 O6 108.89(13) . . . yes
O5 Co2 O7 103.45(13) . . . yes
O5 Co2 O8 109.14(13) . . . yes
O6 Co2 O7 105.03(13) . . . yes
O6 Co2 O8 114.31(14) . . . yes
O7 Co2 O8 115.34(13) . . . yes
O3 P1 O6 107.77(18) . . . yes
O3 P1 O9 113.37(17) . . . yes
O3 P1 O10 107.68(17) . . . yes
O6 P1 O9 112.18(17) . . . yes
O6 P1 O10 109.32(17) . . . yes
O9 P1 O10 106.38(19) . . . yes
O2 P2 O5 115.25(19) . . . yes
O2 P2 O11 106.89(16) . . . yes
O2 P2 O8 108.75(19) . . 2_576 yes
O5 P2 O11 107.36(16) . . . yes
O5 P2 O8 109.99(17) . . 2_576 yes
O8 P2 O11 108.36(17) 2_576 . . yes
O1 P3 O4 111.52(19) . . . yes
O1 P3 O7 111.42(17) . . . yes
O1 P3 O12 109.37(18) . . . yes
O4 P3 O7 111.11(16) . . . yes
O4 P3 O12 108.28(19) . . . yes
O7 P3 O12 104.87(18) . . . yes
Co1 O1 P3 140.9(2) 1_556 . . yes
Co1 O2 P2 145.8(2) . . . yes
Co1 O3 P1 139.1(2) 2_586 . . yes
Co1 O4 P3 124.34(18) 2_476 . . yes
Co2 O5 P2 120.03(18) . . . yes
Co2 O6 P1 146.3(2) . . . yes
Co2 O7 P3 136.6(2) . . . yes
Co2 O8 P2 127.77(18) . . 2_576 yes
C5 N1 C4 110.0(4) . . . yes
C5 N1 C1 109.2(3) . . . yes
C4 N1 C1 110.0(3) . . . yes
C6 N2 C3 109.7(4) . . . yes
C6 N2 C2 109.8(4) . . . yes
C3 N2 C2 110.4(4) . . . yes
N2 C6 C5 109.0(4) . . . yes
N1 C5 C6 108.2(4) . . . yes
N1 C4 C3 108.0(4) . . . yes
N2 C3 C4 108.4(4) . . . yes
N2 C2 C1 108.1(4) . . . yes
N1 C1 C2 108.5(4) . . . yes

loop_
_geom_bond_atom_site_label_1
_geom_bond_atom_site_label_2
_geom_bond_distance
_geom_bond_site_symmetry_1
_geom_bond_site_symmetry_2
_geom_bond_publ_flag
Co1 O2 1.949(4) . . yes
Co1 O1 1.933(3) . 1_554 yes
Co1 O4 1.931(3) . 2_476 yes
Co1 O3 1.995(3) . 2_586 yes
Co2 O5 1.971(3) . . yes
Co2 O6 1.933(3) . . yes
Co2 O7 1.924(3) . . yes
Co2 O8 1.970(3) . . yes
P1 O3 1.525(3) . . yes
P1 O6 1.515(3) . . yes
P1 O9 1.519(3) . . yes
P1 O10 1.590(3) . . yes
P2 O2 1.504(3) . . yes
P2 O5 1.518(3) . . yes
P2 O11 1.592(3) . . yes
P2 O8 1.539(3) . 2_576 yes
P3 O1 1.516(3) . . yes
P3 O4 1.520(3) . . yes
P3 O7 1.513(3) . . yes
P3 O12 1.590(3) . . yes
N1 C5 1.496(7) . . yes
N1 C4 1.499(5) . . yes
N1 C1 1.495(6) . . yes
N2 C6 1.488(6) . . yes
N2 C3 1.479(6) . . yes
N2 C2 1.493(6) . . yes
C6 C5 1.514(9) . . yes
C4 C3 1.533(8) . . yes
C2 C1 1.524(7) . . yes

loop_
_geom_torsion_atom_site_label_1
_geom_torsion_atom_site_label_2
_geom_torsion_atom_site_label_3
_geom_torsion_atom_site_label_4
_geom_torsion
_geom_torsion_site_symmetry_1
_geom_torsion_site_symmetry_2
_geom_torsion_site_symmetry_3
_geom_torsion_site_symmetry_4
_geom_torsion_publ_flag
O1 Co1 O2 P2 -60.6(4) 1_554 . . . no
O4 Co1 O2 P2 75.7(4) 2_476 . . . no
O3 Co1 O2 P2 -170.1(4) 2_586 . . . no
O2 Co1 O1 P3 25.4(4) . . 1_554 1_554 no
O2 Co1 O4 P3 -76.7(2) . . 2_476 2_476 no
O2 Co1 O3 P1 -125.4(3) . . 2_586 2_586 no
O6 Co2 O5 P2 45.0(2) . . . . no
O7 Co2 O5 P2 156.3(2) . . . . no
O8 Co2 O5 P2 -80.4(2) . . . . no
O5 Co2 O6 P1 -90.2(3) . . . . no
O7 Co2 O6 P1 159.6(3) . . . . no
O8 Co2 O6 P1 32.1(4) . . . . no
O5 Co2 O7 P3 155.4(3) . . . . no
O6 Co2 O7 P3 -90.4(3) . . . . no
O8 Co2 O7 P3 36.3(3) . . . . no
O5 Co2 O8 P2 121.6(2) . . . 2_576 no
O6 Co2 O8 P2 -0.6(3) . . . 2_576 no
O7 Co2 O8 P2 -122.5(2) . . . 2_576 no
O6 P1 O3 Co1 -172.8(2) . . . 2_586 no
O9 P1 O3 Co1 62.5(3) . . . 2_586 no
O10 P1 O3 Co1 -55.0(3) . . . 2_586 no
O3 P1 O6 Co2 171.8(3) . . . . no
O9 P1 O6 Co2 -62.7(4) . . . . no
O10 P1 O6 Co2 55.0(4) . . . . no
O5 P2 O2 Co1 -81.1(4) . . . . no
O11 P2 O2 Co1 38.1(4) . . . . no
O8 P2 O2 Co1 154.9(4) 2_576 . . . no
O2 P2 O5 Co2 -103.1(2) . . . . no
O11 P2 O5 Co2 137.92(19) . . . . no
O8 P2 O5 Co2 20.2(3) 2_576 . . . no
O2 P2 O8 Co2 -161.6(2) . . 2_576 2_576 no
O5 P2 O8 Co2 71.4(2) . . 2_576 2_576 no
O11 P2 O8 Co2 -45.7(3) . . 2_576 2_576 no
O4 P3 O1 Co1 77.2(4) . . . 1_556 no
O7 P3 O1 Co1 -158.1(3) . . . 1_556 no
O12 P3 O1 Co1 -42.6(4) . . . 1_556 no
O1 P3 O4 Co1 12.5(3) . . . 2_476 no
O7 P3 O4 Co1 -112.5(2) . . . 2_476 no
O12 P3 O4 Co1 132.9(2) . . . 2_476 no
O1 P3 O7 Co2 114.1(3) . . . . no
O4 P3 O7 Co2 -120.9(3) . . . . no
O12 P3 O7 Co2 -4.2(3) . . . . no
C4 N1 C5 C6 -67.8(5) . . . . no
C1 N1 C5 C6 53.0(5) . . . . no
C5 N1 C4 C3 52.1(5) . . . . no
C1 N1 C4 C3 -68.2(5) . . . . no
C5 N1 C1 C2 -69.0(4) . . . . no
C4 N1 C1 C2 51.8(5) . . . . no
C3 N2 C6 C5 53.2(5) . . . . no
C2 N2 C6 C5 -68.3(5) . . . . no
C6 N2 C3 C4 -68.7(5) . . . . no
C2 N2 C3 C4 52.4(5) . . . . no
C6 N2 C2 C1 52.0(5) . . . . no
C3 N2 C2 C1 -69.1(5) . . . . no
N2 C6 C5 N1 12.9(5) . . . . no
N1 C4 C3 N2 13.7(5) . . . . no
N2 C2 C1 N1 13.9(5) . . . . no
